data_7010553
loop_
_publ_author_name
'Saladini, Monica'
'Menabue, Ledi'
'Ferrari, Erika'
'Iacopino, Daniela'

_publ_section_title
;
 Amide group coordination to the Hg2+ ion. Potentiometric, 1H NMR and
 structural study on Hg2+--N-protected amino acid
 systems&#x200A;&#x2020;
;
_journal_issue 9
_journal_name_full 'Journal of the Chemical Society, Dalton Transactions'
_journal_page_first 1513
_journal_paper_doi 10.1039/b100310k
_journal_year 2001
_chemical_formula_sum 'C28 H23 Hg N6 O6.5 S'
_chemical_formula_weight 780.17
_chemical_name_systematic
; 
? 
;
_space_group_IT_number 15
_symmetry_space_group_name_Hall '-C 2yc'
_symmetry_space_group_name_H-M 'C 1 2/c 1'
_atom_sites_solution_hydrogens geom
_atom_sites_solution_primary direct
_atom_sites_solution_secondary difmap
_audit_creation_method SHELXL
_cell_angle_alpha 90.00
_cell_angle_beta 109.97(2)
_cell_angle_gamma 90.00
_cell_formula_units_Z 8
_cell_length_a 20.459(3)
_cell_length_b 18.653(3)
_cell_length_c 17.972(3)
_cell_measurement_temperature 293(2)
_cell_volume 6446.1(19)
_computing_structure_refinement 'SHELXL-93 (Sheldrick, 1993)'
_computing_structure_solution 'SHELXS-86 (Sheldrick, 1990)'
_diffrn_ambient_temperature 293(2)
_diffrn_radiation_monochromator graphite
_diffrn_radiation_source 'fine-focus sealed tube'
_diffrn_radiation_type MoK\a
_diffrn_radiation_wavelength 0.71069
_diffrn_reflns_av_R_equivalents 0.0578
_diffrn_reflns_av_sigmaI/netI 0.1676
_diffrn_reflns_limit_h_max 24
_diffrn_reflns_limit_h_min -1
_diffrn_reflns_limit_k_max 1
_diffrn_reflns_limit_k_min -22
_diffrn_reflns_limit_l_max 20
_diffrn_reflns_limit_l_min -21
_diffrn_reflns_number 6633
_diffrn_reflns_theta_max 25.04
_diffrn_reflns_theta_min 2.12
_exptl_absorpt_coefficient_mu 4.889
_exptl_crystal_density_diffrn 1.608
_exptl_crystal_F_000 3048
_refine_diff_density_max 2.077
_refine_diff_density_min -1.750
_refine_diff_density_rms 0.206
_refine_ls_extinction_method none
_refine_ls_goodness_of_fit_all 1.026
_refine_ls_goodness_of_fit_obs 1.123
_refine_ls_matrix_type full
_refine_ls_number_parameters 369
_refine_ls_number_reflns 5641
_refine_ls_number_restraints 26
_refine_ls_restrained_S_all 1.098
_refine_ls_restrained_S_obs 1.117
_refine_ls_R_factor_all 0.2017
_refine_ls_R_factor_obs 0.0860
_refine_ls_shift/esd_max 0.029
_refine_ls_shift/esd_mean 0.004
_refine_ls_structure_factor_coef Fsqd
_refine_ls_weighting_details 'w=1/[\s^2^(Fo^2^)+(0.1279P)^2^+56.8955P] where P=(Fo^2^+2Fc^2^)/3'
_refine_ls_weighting_scheme calc
_refine_ls_wR_factor_all 0.2822
_refine_ls_wR_factor_obs 0.1947
_reflns_number_observed 2666
_reflns_number_total 5694
_reflns_observed_criterion >2sigma(I)
_cod_data_source_file b100310k.txt
_cod_data_source_block hgnbsb
_cod_depositor_comments
;
The following automatic conversions were performed:

'_refine_ls_weighting_scheme' value 'calc
w=1/[\s^2^(Fo^2^)+(0.1279P)^2^+56.8955P] where P=(Fo^2^+2Fc^2^)/3'
was changed to 'calc'. New tag '_refine_ls_weighting_details' was
created. The value of the new tag was set to
'w=1/[\s^2^(Fo^2^)+(0.1279P)^2^+56.8955P] where P=(Fo^2^+2Fc^2^)/3'.

Automatic conversion script
Id: cif_fix_values 3143 2015-03-26 13:38:13Z robertas 
;
_cod_original_cell_volume 6446.1(18)
_cod_original_formula_sum 'C28 H23 Hg N6 O6.50 S'
_cod_database_code 7010553

loop_
_symmetry_equiv_pos_as_xyz
'x, y, z'
'-x, y, -z+1/2'
'x+1/2, y+1/2, z'
'-x+1/2, y+1/2, -z+1/2'
'-x, -y, -z'
'x, -y, z-1/2'
'-x+1/2, -y+1/2, -z'
'x+1/2, -y+1/2, z-1/2'

loop_
_atom_site_aniso_label
_atom_site_aniso_U_11
_atom_site_aniso_U_22
_atom_site_aniso_U_33
_atom_site_aniso_U_23
_atom_site_aniso_U_13
_atom_site_aniso_U_12
Hg 0.0660(6) 0.0459(4) 0.0530(5) -0.0013(4) 0.0249(4) 0.0052(5)
N1 0.077(14) 0.064(11) 0.035(8) -0.010(8) 0.018(9) 0.009(10)
C1 0.070(17) 0.058(14) 0.059(13) -0.010(11) 0.009(12) 0.011(13)
C2 0.117(24) 0.051(13) 0.056(13) 0.001(11) 0.022(15) 0.014(14)
C3 0.142(28) 0.062(15) 0.052(13) 0.016(11) 0.013(16) -0.013(17)
C4 0.074(18) 0.049(12) 0.050(12) -0.005(10) 0.003(12) -0.025(12)
C5 0.041(14) 0.041(11) 0.063(13) -0.003(10) 0.003(11) 0.004(10)
N2 0.093(17) 0.048(10) 0.073(12) -0.010(9) 0.031(12) 0.016(11)
C6 0.056(16) 0.070(14) 0.033(9) -0.004(9) 0.012(10) 0.011(12)
C7 0.081(22) 0.098(21) 0.076(16) -0.007(15) 0.029(16) 0.018(17)
C8 0.086(21) 0.140(27) 0.066(15) 0.009(17) 0.036(15) 0.040(21)
C9 0.148(25) 0.067(17) 0.079(17) -0.005(14) 0.025(19) 0.038(19)
C10 0.161(26) 0.037(13) 0.117(20) -0.008(12) 0.098(20) 0.018(15)
N3 0.076(16) 0.070(12) 0.062(11) -0.006(10) 0.040(12) 0.011(12)
C11 0.081(20) 0.053(13) 0.083(16) -0.005(13) 0.021(15) 0.009(14)
C12 0.129(29) 0.055(15) 0.094(19) -0.031(13) 0.056(21) -0.012(18)
C13 0.202(39) 0.043(14) 0.109(20) -0.009(14) 0.095(23) 0.018(21)
C14 0.132(26) 0.067(16) 0.116(20) -0.008(16) 0.086(19) 0.023(18)
C15 0.098(22) 0.039(11) 0.066(14) 0.017(10) 0.048(15) 0.005(14)
N4 0.050(12) 0.091(14) 0.054(10) -0.001(10) 0.023(10) -0.020(11)
C16 0.116(25) 0.056(13) 0.066(14) 0.030(11) 0.063(17) 0.031(15)
C17 0.065(17) 0.090(18) 0.052(12) 0.004(12) 0.032(13) -0.005(16)
C18 0.037(15) 0.102(20) 0.070(15) 0.040(15) 0.009(13) 0.013(15)
C19 0.072(22) 0.125(24) 0.065(16) -0.005(16) 0.013(16) 0.013(20)
C20 0.109(24) 0.049(12) 0.037(11) 0.004(10) 0.020(13) 0.004(14)
O1 0.060(11) 0.053(9) 0.123(14) 0.015(9) 0.050(10) 0.004(10)
O2 0.133(17) 0.045(9) 0.117(13) 0.025(9) 0.058(13) 0.012(10)
C21 0.115(25) 0.039(12) 0.055(13) -0.008(10) 0.041(15) 0.018(15)
C22 0.081(20) 0.040(11) 0.124(22) 0.018(13) 0.024(17) 0.007(14)
N5 0.070(14) 0.033(8) 0.055(10) 0.007(7) -0.004(10) 0.016(9)
S 0.066(4) 0.057(3) 0.050(3) -0.008(2) 0.020(3) -0.007(3)
O3 0.083(13) 0.100(12) 0.057(9) -0.016(8) 0.027(9) -0.020(10)
O4 0.083(12) 0.046(8) 0.110(12) -0.015(8) 0.054(10) 0.013(9)
C23 0.060(16) 0.049(11) 0.034(10) 0.002(8) 0.017(10) -0.002(11)
C24 0.086(19) 0.055(12) 0.063(13) -0.006(11) 0.029(13) -0.001(14)
C25 0.050(16) 0.090(19) 0.075(15) -0.010(13) 0.028(14) 0.020(15)
C26 0.111(27) 0.110(24) 0.089(20) 0.013(17) 0.062(20) 0.028(21)
C27 0.059(17) 0.072(16) 0.092(18) 0.008(14) 0.031(15) -0.004(14)
C28 0.073(20) 0.087(17) 0.062(14) -0.009(13) 0.027(15) -0.014(16)
N6 0.085(20) 0.083(16) 0.079(15) 0.006(14) 0.007(15) -0.016(16)
O5 0.117(19) 0.099(15) 0.105(15) -0.022(12) 0.028(13) 0.011(14)
O6 0.115(19) 0.115(17) 0.104(15) -0.014(13) -0.003(14) -0.024(15)

loop_
_atom_site_label
_atom_site_type_symbol
_atom_site_fract_x
_atom_site_fract_y
_atom_site_fract_z
_atom_site_U_iso_or_equiv
_atom_site_thermal_displace_type
_atom_site_occupancy
_atom_site_calc_flag
_atom_site_refinement_flags
_atom_site_disorder_group
Hg Hg 0.18664(5) 0.06324(4) 0.45869(4) 0.0538(3) Uani 1 d . .
N1 N 0.1765(10) 0.1359(8) 0.3437(8) 0.059(5) Uani 1 d D .
C1 C 0.1518(13) 0.2027(10) 0.3447(11) 0.066(6) Uani 1 d D .
C2 C 0.1385(15) 0.2466(10) 0.2786(12) 0.076(8) Uani 1 d D .
C3 C 0.1539(16) 0.2221(11) 0.2133(12) 0.090(9) Uani 1 d D .
C4 C 0.1829(12) 0.1516(10) 0.2174(11) 0.063(7) Uani 1 d D .
C5 C 0.1922(11) 0.1094(9) 0.2834(11) 0.052(5) Uani 1 d D .
N2 N 0.1971(11) -0.0088(8) 0.3339(10) 0.071(6) Uani 1 d D .
C6 C 0.2143(11) 0.0379(10) 0.2854(10) 0.054(6) Uani 1 d D .
C7 C 0.2554(14) 0.0143(13) 0.2423(14) 0.085(8) Uani 1 d D .
C8 C 0.2746(14) -0.0572(16) 0.2460(14) 0.095(9) Uani 1 d D .
C9 C 0.2515(16) -0.1039(12) 0.2943(15) 0.101(8) Uani 1 d DU .
C10 C 0.2110(16) -0.0784(9) 0.3356(16) 0.092(8) Uani 1 d DU .
N3 N 0.1377(11) 0.1506(10) 0.5244(10) 0.065(5) Uani 1 d D .
C11 C 0.1756(12) 0.1984(11) 0.5775(14) 0.075(7) Uani 1 d D .
C12 C 0.1471(16) 0.2447(12) 0.6167(15) 0.088(9) Uani 1 d D .
C13 C 0.0763(18) 0.2346(12) 0.6059(16) 0.107(11) Uani 1 d DU .
C14 C 0.0353(13) 0.1876(13) 0.5513(16) 0.094(8) Uani 1 d DU .
C15 C 0.0712(13) 0.1426(10) 0.5115(11) 0.063(7) Uani 1 d D .
N4 N 0.0667(9) 0.0458(10) 0.4179(10) 0.064(5) Uani 1 d D .
C16 C 0.0308(14) 0.0848(10) 0.4528(12) 0.071(8) Uani 1 d D .
C17 C -0.0376(12) 0.0718(13) 0.4418(12) 0.066(6) Uani 1 d D .
C18 C -0.0702(11) 0.0188(14) 0.3849(14) 0.072(7) Uani 1 d D .
C19 C -0.0346(14) -0.0226(15) 0.3501(14) 0.090(9) Uani 1 d D .
C20 C 0.0384(13) -0.0069(10) 0.3691(11) 0.066(7) Uani 1 d D .
O1 O 0.1909(9) -0.0620(8) 0.5231(10) 0.074(5) Uani 1 d . .
O2 O 0.2618(10) -0.1504(8) 0.5668(10) 0.094(6) Uani 1 d . .
C21 C 0.2464(17) -0.0888(11) 0.5431(12) 0.066(7) Uani 1 d . .
C22 C 0.3141(15) -0.0398(12) 0.5503(16) 0.084(8) Uani 1 d . .
N5 N 0.2919(10) 0.0348(8) 0.5256(9) 0.060(5) Uani 1 d . .
S S 0.3471(3) 0.0949(3) 0.5597(3) 0.0577(15) Uani 1 d . .
O3 O 0.3894(9) 0.0822(8) 0.6398(8) 0.079(5) Uani 1 d . .
O4 O 0.3102(9) 0.1626(7) 0.5398(9) 0.074(5) Uani 1 d . .
C23 C 0.4072(8) 0.0914(8) 0.5069(7) 0.047(5) Uani 1 d G .
C24 C 0.3880(7) 0.0585(8) 0.4373(8) 0.067(6) Uani 1 d G .
C25 C 0.4319(10) 0.0507(8) 0.3951(7) 0.070(7) Uani 1 d G .
C26 C 0.4896(9) 0.0787(9) 0.4172(10) 0.096(10) Uani 1 d G .
C27 C 0.5199(7) 0.1126(9) 0.4941(11) 0.073(7) Uani 1 d G .
C28 C 0.4729(8) 0.1145(8) 0.5358(7) 0.073(7) Uani 1 d G .
N6 N 0.4975(15) 0.1569(14) 0.6103(13) 0.088(7) Uani 1 d . .
O5 O 0.4702(12) 0.2107(12) 0.6180(12) 0.110(7) Uani 1 d . .
O6 O 0.5511(13) 0.1332(12) 0.6572(13) 0.122(8) Uani 1 d . .
OW1 O 0.5000 0.0004(16) 0.7500 0.120(10) Uiso 1 d S .
H1 H 0.1459 0.2204 0.3916 0.084 Uiso 1 d . .
H2 H 0.1165 0.2916 0.2789 0.121 Uiso 1 d . .
H3 H 0.1453 0.2513 0.1673 0.135 Uiso 1 d . .
H4 H 0.1993 0.1345 0.1760 0.081 Uiso 1 d . .
H5 H 0.2723 0.0453 0.2098 0.091 Uiso 1 d . .
H6 H 0.3018 -0.0771 0.2178 0.118 Uiso 1 d . .
H7 H 0.2560 -0.1525 0.2932 0.150 Uiso 1 d . .
H8 H 0.1953 -0.1104 0.3657 0.133 Uiso 1 d . .
H9 H 0.2194 0.2003 0.5912 0.113 Uiso 1 d . .
H10 H 0.1732 0.2821 0.6470 0.130 Uiso 1 d . .
H11 H 0.0675 0.2621 0.6437 0.128 Uiso 1 d . .
H12 H -0.0140 0.1866 0.5381 0.152 Uiso 1 d . .
H13 H -0.0609 0.0973 0.4689 0.088 Uiso 1 d . .
H14 H -0.1181 0.0080 0.3703 0.048 Uiso 1 d . .
H15 H -0.0560 -0.0566 0.3148 0.064 Uiso 1 d . .
H16 H 0.0651 -0.0343 0.3469 0.126 Uiso 1 d . .
H17 H 0.3471 -0.0395 0.6038 0.113 Uiso 1 d . .
H18 H 0.3383 -0.0586 0.5157 0.113 Uiso 1 d . .
H19 H 0.3426 0.0417 0.4175 0.093 Uiso 1 d . .
H20 H 0.4171 0.0236 0.3498 0.068 Uiso 1 d . .
H21 H 0.5150 0.0770 0.3840 0.122 Uiso 1 d . .
H22 H 0.5654 0.1299 0.5140 0.081 Uiso 1 d . .

loop_
_atom_type_symbol
_atom_type_description
_atom_type_scat_dispersion_real
_atom_type_scat_dispersion_imag
_atom_type_scat_source
Hg Hg -2.3894 9.2266 'International Tables Vol C Tables 4.2.6.8 and 6.1.1.4'
S S 0.1246 0.1234 'International Tables Vol C Tables 4.2.6.8 and 6.1.1.4'
O O 0.0106 0.0060 'International Tables Vol C Tables 4.2.6.8 and 6.1.1.4'
N N 0.0061 0.0033 'International Tables Vol C Tables 4.2.6.8 and 6.1.1.4'
C C 0.0033 0.0016 'International Tables Vol C Tables 4.2.6.8 and 6.1.1.4'
H H 0.0000 0.0000 'International Tables Vol C Tables 4.2.6.8 and 6.1.1.4'

loop_
_geom_angle_atom_site_label_1
_geom_angle_atom_site_label_2
_geom_angle_atom_site_label_3
_geom_angle
_geom_angle_site_symmetry_1
_geom_angle_site_symmetry_3
_geom_angle_publ_flag
N5 Hg N4 152.8(6) . . ?
N5 Hg N3 113.4(6) . . ?
N4 Hg N3 71.4(6) . . ?
N5 Hg N1 113.3(7) . . ?
N4 Hg N1 92.0(6) . . ?
N3 Hg N1 96.4(6) . . ?
N5 Hg O1 69.7(6) . . ?
N4 Hg O1 83.4(6) . . ?
N3 Hg O1 110.2(6) . . ?
N1 Hg O1 149.8(5) . . ?
N5 Hg N2 89.6(6) . . ?
N4 Hg N2 92.5(6) . . ?
N3 Hg N2 155.3(6) . . ?
N1 Hg N2 64.8(5) . . ?
O1 Hg N2 85.5(5) . . ?
C5 N1 C1 123.5(15) . . ?
C5 N1 Hg 121.0(12) . . ?
C1 N1 Hg 115.4(12) . . ?
N1 C1 C2 119.9(17) . . ?
C1 C2 C3 119.5(17) . . ?
C2 C3 C4 117.8(17) . . ?
C5 C4 C3 119.9(17) . . ?
N1 C5 C6 119.9(16) . . ?
N1 C5 C4 119.3(16) . . ?
C6 C5 C4 120.7(17) . . ?
C10 N2 C6 122.7(16) . . ?
C10 N2 Hg 123.2(14) . . ?
C6 N2 Hg 109.1(11) . . ?
C5 C6 C7 122.4(19) . . ?
C5 C6 N2 118.2(17) . . ?
C7 C6 N2 119.4(17) . . ?
C6 C7 C8 119.5(19) . . ?
C7 C8 C9 118.1(19) . . ?
C10 C9 C8 120.4(18) . . ?
C9 C10 N2 119.4(18) . . ?
C11 N3 C15 120.9(17) . . ?
C11 N3 Hg 124.0(15) . . ?
C15 N3 Hg 114.5(14) . . ?
C12 C11 N3 122.9(20) . . ?
C11 C12 C13 116.4(19) . . ?
C14 C13 C12 122.2(20) . . ?
C13 C14 C15 115.8(21) . . ?
C14 C15 N3 121.1(19) . . ?
C14 C15 C16 120.0(20) . . ?
N3 C15 C16 118.9(18) . . ?
C20 N4 C16 122.4(18) . . ?
C20 N4 Hg 119.4(15) . . ?
C16 N4 Hg 117.7(15) . . ?
N4 C16 C17 122.5(20) . . ?
N4 C16 C15 116.9(21) . . ?
C17 C16 C15 120.5(18) . . ?
C16 C17 C18 115.8(18) . . ?
C19 C18 C17 122.5(19) . . ?
C18 C19 C20 116.9(21) . . ?
N4 C20 C19 119.6(19) . . ?
C21 O1 Hg 113.5(15) . . ?
O1 C21 O2 127.4(29) . . ?
O1 C21 C22 119.5(20) . . ?
O2 C21 C22 112.8(25) . . ?
N5 C22 C21 109.8(20) . . ?
C22 N5 S 116.8(15) . . ?
C22 N5 Hg 123.1(15) . . ?
S N5 Hg 119.7(9) . . ?
O3 S O4 118.7(10) . . ?
O3 S N5 112.6(9) . . ?
O4 S N5 106.5(9) . . ?
O3 S C23 103.8(9) . . ?
O4 S C23 107.1(8) . . ?
N5 S C23 107.5(9) . . ?
C24 C23 C28 116.7 . . ?
C24 C23 S 118.7(10) . . ?
C28 C23 S 124.3(10) . . ?
C23 C24 C25 122.2 . . ?
C26 C25 C24 121.1 . . ?
C25 C26 C27 123.0 . . ?
C28 C27 C26 111.7 . . ?
C23 C28 C27 124.4 . . ?
C23 C28 N6 120.5(16) . . ?
C27 C28 N6 114.2(15) . . ?
O5 N6 O6 125.5(27) . . ?
O5 N6 C28 122.0(24) . . ?
O6 N6 C28 112.2(25) . . ?

loop_
_geom_bond_atom_site_label_1
_geom_bond_atom_site_label_2
_geom_bond_distance
_geom_bond_site_symmetry_2
_geom_bond_publ_flag
Hg N5 2.14(2) . ?
Hg N4 2.33(2) . ?
Hg N3 2.42(2) . ?
Hg N1 2.420(15) . ?
Hg O1 2.596(15) . ?
Hg N2 2.68(2) . ?
N1 C5 1.33(2) . ?
N1 C1 1.35(2) . ?
C1 C2 1.39(2) . ?
C2 C3 1.39(3) . ?
C3 C4 1.43(3) . ?
C4 C5 1.38(2) . ?
C5 C6 1.40(3) . ?
N2 C10 1.33(2) . ?
N2 C6 1.36(2) . ?
C6 C7 1.39(2) . ?
C7 C8 1.39(3) . ?
C8 C9 1.42(3) . ?
C9 C10 1.37(3) . ?
N3 C11 1.34(2) . ?
N3 C15 1.31(2) . ?
C11 C12 1.37(3) . ?
C12 C13 1.41(3) . ?
C13 C14 1.37(3) . ?
C14 C15 1.45(3) . ?
C15 C16 1.54(3) . ?
N4 C20 1.31(2) . ?
N4 C16 1.33(2) . ?
C16 C17 1.37(3) . ?
C17 C18 1.42(3) . ?
C18 C19 1.35(3) . ?
C19 C20 1.44(3) . ?
O1 C21 1.18(3) . ?
O2 C21 1.23(2) . ?
C21 C22 1.63(4) . ?
C22 N5 1.48(3) . ?
N5 S 1.56(2) . ?
S O3 1.42(2) . ?
S O4 1.451(15) . ?
S C23 1.793(13) . ?
C23 C24 1.33 . ?
C23 C28 1.34 . ?
C24 C25 1.37 . ?
C25 C26 1.23 . ?
C26 C27 1.45 . ?
C27 C28 1.41 . ?
C28 N6 1.49(3) . ?
N6 O5 1.18(3) . ?
N6 O6 1.22(3) . ?
